data_3500004
loop_
_publ_author_name
'Abderrahman Rahmani'
'M. Angustias Romero'
'Miguel Quir\'os'
'Juan M. Salas'
'Ren\'e Faure'

_journal_name_full 'Personal communication to COD'
_journal_year 2011
_chemical_formula_sum 'C12 H12 Co N10 O2 S2'
_chemical_formula_weight 451.37
_chemical_name_systematic
; 
 ? 
;
_space_group_IT_number 14
_symmetry_cell_setting monoclinic
_symmetry_space_group_name_Hall '-P 2ybc'
_symmetry_space_group_name_H-M 'P 1 21/c 1'
_atom_sites_solution_hydrogens geom
_atom_sites_solution_primary heavy
_atom_sites_solution_secondary difmap
_audit_creation_method SHELXL-97
_cell_angle_alpha 90.00
_cell_angle_beta 147.229(5)
_cell_angle_gamma 90.00
_cell_formula_units_Z 2
_cell_length_a 9.023(1)
_cell_length_b 12.463(1)
_cell_length_c 14.771(1)
_cell_measurement_temperature 293(2)
_cell_volume 899.10(18)
_computing_data_collection KappaCCD
_computing_data_reduction maXus
_computing_structure_refinement 'SHELXL-97 (Sheldrick, 1997)'
_computing_structure_solution 'SHELXS-97 (Sheldrick, 1990)'
_diffrn_ambient_temperature 293(2)
_diffrn_measured_fraction_theta_full 0.787
_diffrn_measured_fraction_theta_max 0.703
_diffrn_measurement_device_type KappaCCD
_diffrn_radiation_monochromator graphite
_diffrn_radiation_source 'fine-focus sealed tube'
_diffrn_radiation_type MoK\a
_diffrn_radiation_wavelength 0.71073
_diffrn_reflns_av_R_equivalents 0.0000
_diffrn_reflns_av_sigmaI/netI 0.0260
_diffrn_reflns_limit_h_max 12
_diffrn_reflns_limit_h_min 0
_diffrn_reflns_limit_k_max 15
_diffrn_reflns_limit_k_min 0
_diffrn_reflns_limit_l_max 10
_diffrn_reflns_limit_l_min -18
_diffrn_reflns_number 1568
_diffrn_reflns_theta_full 26.00
_diffrn_reflns_theta_max 28.27
_diffrn_reflns_theta_min 2.95
_exptl_absorpt_coefficient_mu 1.219
_exptl_absorpt_correction_type none
_exptl_crystal_density_diffrn 1.667
_exptl_crystal_density_method 'not measured'
_exptl_crystal_F_000 458
_exptl_crystal_size_max 0.25
_exptl_crystal_size_mid 0.35
_exptl_crystal_size_min 0.40
_refine_diff_density_max 0.236
_refine_diff_density_min -0.278
_refine_diff_density_rms 0.045
_refine_ls_extinction_coef 0.089(4)
_refine_ls_extinction_expression Fc^*^=kFc[1+0.001xFc^2^\l^3^/sin(2\q)]^-1/4^
_refine_ls_extinction_method SHELXL
_refine_ls_goodness_of_fit_ref 0.886
_refine_ls_hydrogen_treatment mixed
_refine_ls_matrix_type full
_refine_ls_number_parameters 131
_refine_ls_number_reflns 1568
_refine_ls_number_restraints 2
_refine_ls_restrained_S_all 0.885
_refine_ls_R_factor_all 0.0239
_refine_ls_R_factor_gt 0.0239
_refine_ls_shift/su_max 0.002
_refine_ls_shift/su_mean 0.000
_refine_ls_structure_factor_coef Fsqd
_refine_ls_weighting_details 'calc w=1/[\s^2^(Fo^2^)+(0.0400P)^2^+0.4000P] where P=(Fo^2^+2Fc^2^)/3'
_refine_ls_weighting_scheme calc
_refine_ls_wR_factor_gt 0.0606
_refine_ls_wR_factor_ref 0.0606
_reflns_number_gt 1568
_reflns_number_total 1568
_reflns_threshold_expression >2sigma(I)
_cod_data_source_file coscntp.cif
_cod_data_source_block coscntp
_cod_original_cell_volume 899.10(14)
_cod_database_code 3500004

loop_
_symmetry_equiv_pos_as_xyz
'x, y, z'
'-x, y+1/2, -z+1/2'
'-x, -y, -z'
'x, -y-1/2, z-1/2'

loop_
_atom_site_label
_atom_site_type_symbol
_atom_site_fract_x
_atom_site_fract_y
_atom_site_fract_z
_atom_site_U_iso_or_equiv
_atom_site_adp_type
_atom_site_occupancy
_atom_site_symmetry_multiplicity
_atom_site_calc_flag
_atom_site_refinement_flags
_atom_site_disorder_assembly
_atom_site_disorder_group
Co Co 0.5000 0.5000 0.5000 0.02861(12) Uani 1 2 d S . .
O1W O 0.5642(3) 0.37323(10) 0.43909(18) 0.0396(3) Uani 1 1 d D . .
H11W H 0.583(4) 0.3115(10) 0.469(3) 0.048 Uiso 1 1 d D . .
H12W H 0.694(3) 0.3846(17) 0.470(3) 0.048 Uiso 1 1 d D . .
N1T N 0.6357(4) 0.40265(13) 0.6744(2) 0.0422(4) Uani 1 1 d . . .
C1T C 0.7544(4) 0.34609(13) 0.7838(2) 0.0322(4) Uani 1 1 d . . .
S S 0.92162(12) 0.26683(4) 0.93723(7) 0.04783(16) Uani 1 1 d . . .
N1 N 1.2738(3) 0.66982(12) 0.9037(2) 0.0418(4) Uani 1 1 d . . .
C2 C 1.0266(4) 0.63957(14) 0.8015(2) 0.0406(4) Uani 1 1 d . . .
H2 H 0.9372 0.6707 0.8046 0.049 Uiso 1 1 d R . .
N3 N 0.9111(3) 0.56091(11) 0.69310(18) 0.0337(3) Uani 1 1 d . . .
C3A C 1.1039(4) 0.53813(14) 0.7305(2) 0.0316(3) Uani 1 1 d . . .
N4 N 1.0986(3) 0.46421(13) 0.6621(2) 0.0421(4) Uani 1 1 d . . .
C5 C 1.3193(5) 0.46050(18) 0.7237(3) 0.0503(5) Uani 1 1 d . . .
H5 H 1.3231 0.4103 0.6791 0.060 Uiso 1 1 d R . .
C6 C 1.5461(4) 0.52815(17) 0.8507(3) 0.0484(5) Uani 1 1 d . . .
H6 H 1.6960 0.5220 0.8892 0.058 Uiso 1 1 d R . .
C7 C 1.5475(4) 0.60125(15) 0.9183(3) 0.0420(4) Uani 1 1 d . . .
H7 H 1.6942 0.6478 1.0020 0.050 Uiso 1 1 d R . .
N8 N 1.3240(3) 0.60384(11) 0.85798(18) 0.0330(3) Uani 1 1 d . . .

loop_
_atom_site_aniso_label
_atom_site_aniso_U_11
_atom_site_aniso_U_22
_atom_site_aniso_U_33
_atom_site_aniso_U_23
_atom_site_aniso_U_13
_atom_site_aniso_U_12
Co 0.0293(2) 0.02834(17) 0.03192(19) 0.00295(12) 0.02639(18) 0.00244(11)
O1W 0.0450(8) 0.0352(7) 0.0503(8) 0.0063(5) 0.0421(8) 0.0076(5)
N1T 0.0474(10) 0.0420(8) 0.0467(9) 0.0084(7) 0.0412(9) 0.0064(7)
C1T 0.0343(10) 0.0333(8) 0.0366(9) -0.0027(7) 0.0311(9) -0.0024(6)
S 0.0537(3) 0.0479(3) 0.0404(3) 0.0083(2) 0.0393(3) 0.0041(2)
N1 0.0456(10) 0.0406(8) 0.0476(9) -0.0116(7) 0.0406(9) -0.0097(7)
C2 0.0456(12) 0.0401(10) 0.0489(11) -0.0076(8) 0.0419(11) -0.0051(7)
N3 0.0332(9) 0.0364(8) 0.0363(8) -0.0036(6) 0.0300(8) -0.0030(5)
C3A 0.0299(10) 0.0327(8) 0.0314(9) 0.0008(6) 0.0256(9) -0.0010(6)
N4 0.0375(10) 0.0463(8) 0.0463(9) -0.0095(7) 0.0359(9) -0.0040(7)
C5 0.0459(13) 0.0542(11) 0.0599(14) -0.0103(10) 0.0461(13) -0.0033(9)
C6 0.0375(12) 0.0530(11) 0.0577(13) -0.0038(9) 0.0406(12) -0.0015(8)
C7 0.0315(11) 0.0448(10) 0.0438(11) -0.0018(8) 0.0306(10) -0.0053(7)
N8 0.0328(8) 0.0332(7) 0.0337(8) -0.0005(6) 0.0281(8) -0.0026(5)

loop_
_atom_type_symbol
_atom_type_description
_atom_type_scat_dispersion_real
_atom_type_scat_dispersion_imag
_atom_type_scat_source
C C 0.0033 0.0016 'International Tables Vol C Tables 4.2.6.8 and 6.1.1.4'
H H 0.0000 0.0000 'International Tables Vol C Tables 4.2.6.8 and 6.1.1.4'
N N 0.0061 0.0033 'International Tables Vol C Tables 4.2.6.8 and 6.1.1.4'
O O 0.0106 0.0060 'International Tables Vol C Tables 4.2.6.8 and 6.1.1.4'
S S 0.1246 0.1234 'International Tables Vol C Tables 4.2.6.8 and 6.1.1.4'
Co Co 0.3494 0.9721 'International Tables Vol C Tables 4.2.6.8 and 6.1.1.4'

loop_
_geom_angle_atom_site_label_1
_geom_angle_atom_site_label_2
_geom_angle_atom_site_label_3
_geom_angle
_geom_angle_site_symmetry_1
_geom_angle_site_symmetry_3
_geom_angle_publ_flag
N1T Co N1T 180.0 . 3_666 ?
N1T Co O1W 89.74(6) . 3_666 ?
N1T Co O1W 90.26(6) 3_666 3_666 ?
N1T Co O1W 90.27(6) . . ?
N1T Co O1W 89.73(6) 3_666 . ?
O1W Co O1W 180.0 3_666 . ?
N1T Co N3 89.97(6) . 3_666 ?
N1T Co N3 90.03(6) 3_666 3_666 ?
O1W Co N3 92.49(5) 3_666 3_666 ?
O1W Co N3 87.50(5) . 3_666 ?
N1T Co N3 90.04(6) . . ?
N1T Co N3 89.96(6) 3_666 . ?
O1W Co N3 87.50(5) 3_666 . ?
O1W Co N3 92.50(5) . . ?
N3 Co N3 180.0 3_666 . ?
Co O1W H11W 117.4(15) . . ?
Co O1W H12W 113.5(15) . . ?
H11W O1W H12W 108(2) . . ?
C1T N1T Co 167.15(15) . . ?
N1T C1T S 179.85(17) . . ?
C2 N1 N8 102.01(14) . . ?
N1 C2 N3 116.34(16) . . ?
N1 C2 H2 121.9 . . ?
N3 C2 H2 121.8 . . ?
C3A N3 C2 103.06(15) . . ?
C3A N3 Co 131.41(12) . . ?
C2 N3 Co 125.42(12) . . ?
N4 C3A N3 128.67(16) . . ?
N4 C3A N8 122.72(15) . . ?
N3 C3A N8 108.61(15) . . ?
C5 N4 C3A 115.32(16) . . ?
N4 C5 C6 123.99(19) . . ?
N4 C5 H5 117.9 . . ?
C6 C5 H5 118.1 . . ?
C7 C6 C5 119.60(18) . . ?
C7 C6 H6 120.1 . . ?
C5 C6 H6 120.3 . . ?
C6 C7 N8 116.62(17) . . ?
C6 C7 H7 121.6 . . ?
N8 C7 H7 121.8 . . ?
C7 N8 N1 128.29(15) . . ?
C7 N8 C3A 121.69(15) . . ?
N1 N8 C3A 109.97(14) . . ?

loop_
_geom_bond_atom_site_label_1
_geom_bond_atom_site_label_2
_geom_bond_distance
_geom_bond_site_symmetry_2
_geom_bond_publ_flag
Co N1T 2.0744(16) . ?
Co N1T 2.0745(16) 3_666 ?
Co O1W 2.1255(12) 3_666 ?
Co O1W 2.1256(12) . ?
Co N3 2.1628(15) 3_666 ?
Co N3 2.1628(15) . ?
O1W H11W 0.833(9) . ?
O1W H12W 0.839(10) . ?
N1T C1T 1.159(2) . ?
C1T S 1.6247(17) . ?
N1 C2 1.317(2) . ?
N1 N8 1.360(2) . ?
C2 N3 1.343(2) . ?
C2 H2 0.9300 . ?
N3 C3A 1.340(2) . ?
C3A N4 1.338(2) . ?
C3A N8 1.368(2) . ?
N4 C5 1.323(2) . ?
C5 C6 1.401(3) . ?
C5 H5 0.9299 . ?
C6 C7 1.344(3) . ?
C6 H6 0.9300 . ?
C7 N8 1.357(2) . ?
C7 H7 0.9300 . ?

loop_
_geom_hbond_atom_site_label_D
_geom_hbond_atom_site_label_H
_geom_hbond_atom_site_label_A
_geom_hbond_distance_DH
_geom_hbond_distance_HA
_geom_hbond_distance_DA
_geom_hbond_angle_DHA
_geom_hbond_site_symmetry_A
O1W H11W N1 0.833(9) 2.056(11) 2.8722(19) 166(2) 2_746
O1W H12W N4 0.839(10) 2.222(15) 2.945(2) 144(2) .
